data_7025132
loop_
_publ_author_name
'Kawade, Vitthal A.'
'Kumbhar, Avinash S.'
'Naik, Devidas B.'
'Butcher, Ray J.'

_publ_section_title
;
 Synthesis, characterization and pulse radiolysis of cobalt(II) complexes
 of 2-picolinate and polypyridyl ligands.
;
_journal_issue 24
_journal_name_full 'Dalton transactions (Cambridge, England : 2003)'
_journal_page_first 5664
_journal_page_last 5675
_journal_paper_doi 10.1039/b925220g
_journal_volume 39
_journal_year 2010
_chemical_formula_sum 'C26 H18 Cl6 Co N4 O4'
_chemical_formula_weight 722.07
_chemical_name_systematic
;
?
;
_space_group_IT_number 14
_symmetry_cell_setting monoclinic
_symmetry_space_group_name_Hall '-P 2yab'
_symmetry_space_group_name_H-M 'P 1 21/a 1'
_atom_sites_solution_hydrogens geom
_atom_sites_solution_primary direct
_atom_sites_solution_secondary difmap
_audit_creation_method SHELXL-97
_cell_angle_alpha 90.00
_cell_angle_beta 103.885(4)
_cell_angle_gamma 90.00
_cell_formula_units_Z 4
_cell_length_a 10.1462(5)
_cell_length_b 27.7307(13)
_cell_length_c 10.8821(4)
_cell_measurement_reflns_used 9608
_cell_measurement_temperature 200(2)
_cell_measurement_theta_max 32.4883
_cell_measurement_theta_min 4.6683
_cell_volume 2972.3(2)
_computing_cell_refinement
;
CrysAlis RED, Oxford Diffraction Ltd.,
Version 1.171.32.5 (release 08-05-2007 CrysAlis171 .NET)
(compiled May 8 2007,13:10:02)
;
_computing_data_collection
;
CrysAlis CCD, Oxford Diffraction Ltd.,
Version 1.171.32.5 (release 08-05-2007 CrysAlis171 .NET)
(compiled May 8 2007,13:10:02)
;
_computing_data_reduction
;
CrysAlis RED, Oxford Diffraction Ltd.,
Version 1.171.32.5 (release 08-05-2007 CrysAlis171 .NET)
(compiled May 8 2007,13:10:02)
;
_computing_molecular_graphics 'SHELXTL (Bruker, 1998)'
_computing_publication_material SHELXTL
_computing_structure_refinement 'SHELXL-97 (Sheldrick, 1997)'
_computing_structure_solution 'SHELXS-97 (Sheldrick, 1990)'
_diffrn_ambient_temperature 200(2)
_diffrn_detector_area_resol_mean 10.5081
_diffrn_measured_fraction_theta_full 0.987
_diffrn_measured_fraction_theta_max 0.908
_diffrn_measurement_device_type 'Oxford Diffraction Gemini'
_diffrn_measurement_method '\w scans'
_diffrn_radiation_monochromator graphite
_diffrn_radiation_source 'Enhance (Mo) X-ray Source'
_diffrn_radiation_type MoK\a
_diffrn_radiation_wavelength 0.71073
_diffrn_reflns_av_R_equivalents 0.0568
_diffrn_reflns_av_sigmaI/netI 0.0737
_diffrn_reflns_limit_h_max 14
_diffrn_reflns_limit_h_min -11
_diffrn_reflns_limit_k_max 41
_diffrn_reflns_limit_k_min -34
_diffrn_reflns_limit_l_max 16
_diffrn_reflns_limit_l_min -16
_diffrn_reflns_number 31326
_diffrn_reflns_theta_full 25.00
_diffrn_reflns_theta_max 32.62
_diffrn_reflns_theta_min 4.68
_diffrn_standards_decay_% <2%
_diffrn_standards_interval_count 50
_diffrn_standards_number 2
_exptl_absorpt_coefficient_mu 1.157
_exptl_absorpt_correction_T_max 0.7608
_exptl_absorpt_correction_T_min 0.5954
_exptl_absorpt_correction_type multi-scan
_exptl_absorpt_process_details
;
CrysAlis RED, Oxford Diffraction Ltd.,
Version 1.171.32.5 (release 08-05-2007 CrysAlis171 .NET)
(compiled May 8 2007,13:10:02)
Empirical absorption correction using spherical harmonics,
implemented in SCALE3 ABSPACK scaling algorithm.
;
_exptl_crystal_colour orange-yellow
_exptl_crystal_density_diffrn 1.614
_exptl_crystal_density_method 'not measured'
_exptl_crystal_description prism
_exptl_crystal_F_000 1452
_exptl_crystal_size_max 0.50
_exptl_crystal_size_mid 0.40
_exptl_crystal_size_min 0.25
_refine_diff_density_max 0.707
_refine_diff_density_min -0.523
_refine_diff_density_rms 0.089
_refine_ls_extinction_method none
_refine_ls_goodness_of_fit_ref 1.025
_refine_ls_hydrogen_treatment constr
_refine_ls_matrix_type full
_refine_ls_number_parameters 370
_refine_ls_number_reflns 9878
_refine_ls_number_restraints 0
_refine_ls_restrained_S_all 1.025
_refine_ls_R_factor_all 0.1397
_refine_ls_R_factor_gt 0.0794
_refine_ls_shift/su_max 0.001
_refine_ls_shift/su_mean 0.000
_refine_ls_structure_factor_coef Fsqd
_refine_ls_weighting_details 'calc w=1/[\s^2^(Fo^2^)+(0.0549P)^2^+7.2404P] where P=(Fo^2^+2Fc^2^)/3'
_refine_ls_weighting_scheme calc
_refine_ls_wR_factor_gt 0.1697
_refine_ls_wR_factor_ref 0.1891
_reflns_number_gt 5351
_reflns_number_total 9878
_reflns_threshold_expression I>2\s(I)
_cod_data_source_file b925220g.txt
_cod_data_source_block ak-cpph
_cod_database_code 7025132

loop_
_symmetry_equiv_pos_as_xyz
'x, y, z'
'-x+1/2, y+1/2, -z'
'-x, -y, -z'
'x-1/2, -y-1/2, z'

loop_
_atom_site_label
_atom_site_type_symbol
_atom_site_fract_x
_atom_site_fract_y
_atom_site_fract_z
_atom_site_U_iso_or_equiv
_atom_site_adp_type
_atom_site_occupancy
_atom_site_symmetry_multiplicity
_atom_site_calc_flag
_atom_site_refinement_flags
Co Co 0.51199(5) 0.631849(17) 0.25647(5) 0.03165(14) Uani 1 1 d .
Cl11 Cl 0.8060(2) 0.60728(6) 0.84574(17) 0.0937(6) Uani 1 1 d .
Cl12 Cl 0.94138(14) 0.69331(6) 0.79172(16) 0.0734(4) Uani 1 1 d .
Cl13 Cl 0.65624(14) 0.68322(6) 0.69257(14) 0.0692(4) Uani 1 1 d .
Cl21 Cl 0.41941(13) 0.58791(6) -0.22996(12) 0.0661(4) Uani 1 1 d .
Cl22 Cl 0.31842(17) 0.68418(5) -0.20874(14) 0.0699(4) Uani 1 1 d .
Cl23 Cl 0.14234(14) 0.61079(6) -0.35283(13) 0.0711(4) Uani 1 1 d .
O1A O 0.3586(3) 0.62262(10) 0.0962(2) 0.0376(6) Uani 1 1 d .
O2A O 0.1700(3) 0.58167(11) 0.0135(3) 0.0445(7) Uani 1 1 d .
O1B O 0.6670(3) 0.62445(9) 0.4159(2) 0.0371(6) Uani 1 1 d .
O2B O 0.8625(3) 0.58745(11) 0.4995(3) 0.0453(7) Uani 1 1 d .
N1 N 0.5903(3) 0.69057(11) 0.1687(3) 0.0302(6) Uani 1 1 d .
N2 N 0.4370(3) 0.69217(10) 0.3402(3) 0.0302(6) Uani 1 1 d .
N1A N 0.3875(3) 0.57965(11) 0.3196(3) 0.0343(7) Uani 1 1 d .
N1B N 0.6359(3) 0.57814(11) 0.1996(3) 0.0317(6) Uani 1 1 d .
C1 C 0.6611(4) 0.68958(15) 0.0814(4) 0.0378(9) Uani 1 1 d .
H1A H 0.6832 0.6592 0.0515 0.045 Uiso 1 1 calc R
C2 C 0.7049(4) 0.73130(15) 0.0314(4) 0.0390(9) Uani 1 1 d .
H2A H 0.7580 0.7288 -0.0293 0.047 Uiso 1 1 calc R
C3 C 0.6720(4) 0.77534(14) 0.0689(4) 0.0374(9) Uani 1 1 d .
H3A H 0.7019 0.8038 0.0354 0.045 Uiso 1 1 calc R
C4 C 0.5923(4) 0.77803(13) 0.1591(4) 0.0329(8) Uani 1 1 d .
C5 C 0.5527(4) 0.82248(14) 0.2061(4) 0.0400(9) Uani 1 1 d .
H5A H 0.5763 0.8521 0.1728 0.048 Uiso 1 1 calc R
C6 C 0.4825(4) 0.82324(15) 0.2968(5) 0.0444(10) Uani 1 1 d .
H6A H 0.4607 0.8533 0.3287 0.053 Uiso 1 1 calc R
C7 C 0.4402(4) 0.77935(13) 0.3459(3) 0.0335(8) Uani 1 1 d .
C8 C 0.3620(4) 0.77791(15) 0.4367(4) 0.0400(9) Uani 1 1 d .
H8A H 0.3358 0.8071 0.4701 0.048 Uiso 1 1 calc R
C9 C 0.3242(4) 0.73482(15) 0.4764(4) 0.0410(9) Uani 1 1 d .
H9A H 0.2713 0.7336 0.5375 0.049 Uiso 1 1 calc R
C10 C 0.3640(4) 0.69232(14) 0.4265(4) 0.0373(8) Uani 1 1 d .
H10A H 0.3379 0.6623 0.4555 0.045 Uiso 1 1 calc R
C11 C 0.4752(3) 0.73514(12) 0.2995(3) 0.0286(7) Uani 1 1 d .
C12 C 0.5553(3) 0.73464(12) 0.2060(3) 0.0272(7) Uani 1 1 d .
C1A C 0.4045(5) 0.55895(15) 0.4323(4) 0.0422(9) Uani 1 1 d .
H1AA H 0.4773 0.5694 0.4993 0.051 Uiso 1 1 calc R
C2A C 0.3202(5) 0.52284(16) 0.4555(5) 0.0499(11) Uani 1 1 d .
H2AA H 0.3350 0.5086 0.5371 0.060 Uiso 1 1 calc R
C3A C 0.2151(5) 0.50786(17) 0.3596(5) 0.0528(12) Uani 1 1 d .
H3AA H 0.1563 0.4829 0.3738 0.063 Uiso 1 1 calc R
C4A C 0.1947(4) 0.52935(16) 0.2412(5) 0.0476(10) Uani 1 1 d .
H4AA H 0.1224 0.5195 0.1729 0.057 Uiso 1 1 calc R
C5A C 0.2837(4) 0.56569(13) 0.2263(4) 0.0321(7) Uani 1 1 d .
C6A C 0.2672(4) 0.59180(13) 0.1002(3) 0.0318(8) Uani 1 1 d .
C1B C 0.6171(4) 0.55566(15) 0.0885(4) 0.0404(9) Uani 1 1 d .
H1BA H 0.5398 0.5638 0.0233 0.049 Uiso 1 1 calc R
C2B C 0.7051(5) 0.52096(15) 0.0643(4) 0.0464(10) Uani 1 1 d .
H2BA H 0.6897 0.5059 -0.0163 0.056 Uiso 1 1 calc R
C3B C 0.8156(5) 0.50865(17) 0.1594(5) 0.0514(11) Uani 1 1 d .
H3BA H 0.8764 0.4843 0.1461 0.062 Uiso 1 1 calc R
C4B C 0.8372(4) 0.53193(15) 0.2739(4) 0.0410(9) Uani 1 1 d .
H4BA H 0.9138 0.5243 0.3404 0.049 Uiso 1 1 calc R
C5B C 0.7456(4) 0.56665(13) 0.2906(3) 0.0302(7) Uani 1 1 d .
C6B C 0.7619(4) 0.59478(12) 0.4135(3) 0.0303(7) Uani 1 1 d .
C2S C 0.2758(5) 0.62230(17) -0.2212(4) 0.0481(10) Uani 1 1 d .
H2SA H 0.2466 0.6125 -0.1433 0.058 Uiso 1 1 calc R
C1S C 0.8124(5) 0.65245(18) 0.7332(4) 0.0515(11) Uani 1 1 d .
H1SA H 0.8294 0.6369 0.6555 0.062 Uiso 1 1 calc R

loop_
_atom_site_aniso_label
_atom_site_aniso_U_11
_atom_site_aniso_U_22
_atom_site_aniso_U_33
_atom_site_aniso_U_23
_atom_site_aniso_U_13
_atom_site_aniso_U_12
Co 0.0422(3) 0.0259(2) 0.0287(2) -0.0001(2) 0.0119(2) 0.0003(2)
Cl11 0.1396(16) 0.0749(11) 0.0783(11) 0.0164(8) 0.0492(11) 0.0117(10)
Cl12 0.0532(7) 0.0826(10) 0.0833(10) -0.0290(8) 0.0141(7) -0.0081(6)
Cl13 0.0555(7) 0.0881(10) 0.0635(8) -0.0134(7) 0.0132(6) -0.0003(6)
Cl21 0.0544(7) 0.0931(10) 0.0496(7) 0.0066(6) 0.0101(5) 0.0105(6)
Cl22 0.0937(11) 0.0626(8) 0.0604(8) 0.0023(6) 0.0324(7) -0.0136(7)
Cl23 0.0601(8) 0.0924(10) 0.0522(7) -0.0140(7) -0.0034(6) 0.0117(7)
O1A 0.0435(15) 0.0373(15) 0.0325(14) 0.0034(11) 0.0099(11) -0.0014(11)
O2A 0.0449(16) 0.0505(18) 0.0353(15) -0.0039(13) 0.0038(12) -0.0015(13)
O1B 0.0472(15) 0.0352(15) 0.0301(13) -0.0061(11) 0.0117(11) 0.0004(11)
O2B 0.0427(16) 0.0528(18) 0.0366(15) -0.0031(13) 0.0021(13) -0.0049(13)
N1 0.0374(16) 0.0293(16) 0.0259(14) -0.0026(12) 0.0116(12) -0.0003(12)
N2 0.0347(16) 0.0275(15) 0.0292(15) 0.0028(12) 0.0091(12) 0.0037(11)
N1A 0.0433(18) 0.0264(16) 0.0360(17) 0.0019(13) 0.0151(14) 0.0001(12)
N1B 0.0395(17) 0.0292(16) 0.0274(15) 0.0007(12) 0.0100(13) 0.0015(12)
C1 0.044(2) 0.037(2) 0.034(2) -0.0072(16) 0.0121(16) -0.0025(16)
C2 0.041(2) 0.047(2) 0.0329(19) 0.0019(17) 0.0150(16) -0.0058(17)
C3 0.043(2) 0.035(2) 0.037(2) 0.0021(16) 0.0138(17) -0.0094(15)
C4 0.0302(17) 0.0286(18) 0.0377(19) 0.0018(15) 0.0037(15) -0.0014(13)
C5 0.042(2) 0.0259(19) 0.054(3) 0.0030(17) 0.0158(19) -0.0030(15)
C6 0.047(2) 0.029(2) 0.059(3) -0.0046(19) 0.017(2) 0.0041(16)
C7 0.040(2) 0.0304(19) 0.0304(18) -0.0006(14) 0.0084(15) 0.0045(14)
C8 0.050(2) 0.037(2) 0.036(2) -0.0018(16) 0.0151(17) 0.0115(17)
C9 0.049(2) 0.046(2) 0.0309(19) 0.0039(17) 0.0165(17) 0.0121(18)
C10 0.051(2) 0.036(2) 0.0285(18) 0.0051(15) 0.0166(16) 0.0046(16)
C11 0.0269(16) 0.0278(17) 0.0299(17) 0.0014(14) 0.0045(13) 0.0025(13)
C12 0.0278(16) 0.0310(18) 0.0222(15) 0.0007(13) 0.0049(13) -0.0011(13)
C1A 0.052(2) 0.038(2) 0.036(2) 0.0055(17) 0.0095(18) 0.0009(17)
C2A 0.059(3) 0.045(3) 0.053(3) 0.022(2) 0.027(2) 0.003(2)
C3A 0.054(3) 0.043(3) 0.068(3) 0.013(2) 0.027(2) -0.002(2)
C4A 0.043(2) 0.046(2) 0.058(3) -0.003(2) 0.020(2) -0.0067(18)
C5A 0.0344(18) 0.0282(18) 0.0359(19) -0.0013(15) 0.0130(15) 0.0032(14)
C6A 0.0375(19) 0.0287(18) 0.0315(18) -0.0031(14) 0.0127(15) 0.0086(14)
C1B 0.050(2) 0.038(2) 0.0320(19) -0.0041(16) 0.0074(17) 0.0032(17)
C2B 0.052(3) 0.043(2) 0.042(2) -0.0148(18) 0.009(2) -0.0015(19)
C3B 0.051(3) 0.044(3) 0.065(3) -0.018(2) 0.025(2) 0.0034(19)
C4B 0.038(2) 0.037(2) 0.047(2) -0.0032(18) 0.0091(17) 0.0020(16)
C5B 0.0350(18) 0.0271(18) 0.0297(17) -0.0001(14) 0.0104(14) -0.0076(13)
C6B 0.0351(18) 0.0272(18) 0.0285(17) 0.0002(14) 0.0072(14) -0.0092(13)
C2S 0.053(3) 0.061(3) 0.031(2) 0.0010(19) 0.0101(18) -0.005(2)
C1S 0.062(3) 0.055(3) 0.043(2) -0.008(2) 0.022(2) -0.004(2)

loop_
_atom_type_symbol
_atom_type_description
_atom_type_scat_dispersion_real
_atom_type_scat_dispersion_imag
_atom_type_scat_source
C C 0.0033 0.0016 'International Tables Vol C Tables 4.2.6.8 and 6.1.1.4'
H H 0.0000 0.0000 'International Tables Vol C Tables 4.2.6.8 and 6.1.1.4'
Co Co 0.3494 0.9721 'International Tables Vol C Tables 4.2.6.8 and 6.1.1.4'
N N 0.0061 0.0033 'International Tables Vol C Tables 4.2.6.8 and 6.1.1.4'
O O 0.0106 0.0060 'International Tables Vol C Tables 4.2.6.8 and 6.1.1.4'
Cl Cl 0.1484 0.1585 'International Tables Vol C Tables 4.2.6.8 and 6.1.1.4'

loop_
_geom_angle_atom_site_label_1
_geom_angle_atom_site_label_2
_geom_angle_atom_site_label_3
_geom_angle
O1B Co O1A 167.10(11)
O1B Co N2 89.82(11)
O1A Co N2 100.67(11)
O1B Co N1B 77.89(11)
O1A Co N1B 92.63(11)
N2 Co N1B 165.34(12)
O1B Co N1 99.34(11)
O1A Co N1 90.15(11)
N2 Co N1 78.59(11)
N1B Co N1 95.38(12)
O1B Co N1A 93.03(12)
O1A Co N1A 78.64(12)
N2 Co N1A 95.44(12)
N1B Co N1A 93.17(12)
N1 Co N1A 166.20(12)
C6A O1A Co 117.7(2)
C6B O1B Co 118.5(2)
C1 N1 C12 117.3(3)
C1 N1 Co 129.1(3)
C12 N1 Co 113.5(2)
C10 N2 C11 118.6(3)
C10 N2 Co 128.5(3)
C11 N2 Co 112.9(2)
C1A N1A C5A 118.8(3)
C1A N1A Co 129.3(3)
C5A N1A Co 111.8(2)
C1B N1B C5B 118.2(3)
C1B N1B Co 128.6(3)
C5B N1B Co 113.2(2)
N1 C1 C2 122.8(4)
N1 C1 H1A 118.6
C2 C1 H1A 118.6
C3 C2 C1 120.4(4)
C3 C2 H2A 119.8
C1 C2 H2A 119.8
C2 C3 C4 118.6(3)
C2 C3 H3A 120.7
C4 C3 H3A 120.7
C12 C4 C3 117.2(3)
C12 C4 C5 119.4(4)
C3 C4 C5 123.4(3)
C6 C5 C4 121.2(4)
C6 C5 H5A 119.4
C4 C5 H5A 119.4
C5 C6 C7 121.1(4)
C5 C6 H6A 119.5
C7 C6 H6A 119.5
C11 C7 C8 117.5(3)
C11 C7 C6 118.9(4)
C8 C7 C6 123.7(4)
C9 C8 C7 119.9(4)
C9 C8 H8A 120.1
C7 C8 H8A 120.1
C8 C9 C10 119.3(4)
C8 C9 H9A 120.4
C10 C9 H9A 120.4
N2 C10 C9 122.7(4)
N2 C10 H10A 118.7
C9 C10 H10A 118.7
N2 C11 C7 122.1(3)
N2 C11 C12 118.2(3)
C7 C11 C12 119.6(3)
N1 C12 C4 123.6(3)
N1 C12 C11 116.7(3)
C4 C12 C11 119.7(3)
N1A C1A C2A 122.3(4)
N1A C1A H1AA 118.8
C2A C1A H1AA 118.8
C3A C2A C1A 119.1(4)
C3A C2A H2AA 120.5
C1A C2A H2AA 120.5
C2A C3A C4A 119.6(4)
C2A C3A H3AA 120.2
C4A C3A H3AA 120.2
C5A C4A C3A 117.6(4)
C5A C4A H4AA 121.2
C3A C4A H4AA 121.2
N1A C5A C4A 122.6(4)
N1A C5A C6A 116.4(3)
C4A C5A C6A 121.0(4)
O2A C6A O1A 126.1(4)
O2A C6A C5A 118.7(3)
O1A C6A C5A 115.2(3)
N1B C1B C2B 122.7(4)
N1B C1B H1BA 118.6
C2B C1B H1BA 118.6
C3B C2B C1B 118.5(4)
C3B C2B H2BA 120.7
C1B C2B H2BA 120.7
C2B C3B C4B 119.4(4)
C2B C3B H3BA 120.3
C4B C3B H3BA 120.3
C3B C4B C5B 118.8(4)
C3B C4B H4BA 120.6
C5B C4B H4BA 120.6
N1B C5B C4B 122.4(3)
N1B C5B C6B 115.0(3)
C4B C5B C6B 122.6(3)
O2B C6B O1B 126.0(3)
O2B C6B C5B 118.7(3)
O1B C6B C5B 115.3(3)
Cl23 C2S Cl21 110.1(3)
Cl23 C2S Cl22 111.5(3)
Cl21 C2S Cl22 109.8(3)
Cl23 C2S H2SA 108.4
Cl21 C2S H2SA 108.4
Cl22 C2S H2SA 108.4
Cl12 C1S Cl13 109.3(3)
Cl12 C1S Cl11 111.1(3)
Cl13 C1S Cl11 109.7(3)
Cl12 C1S H1SA 108.9
Cl13 C1S H1SA 108.9
Cl11 C1S H1SA 108.9

loop_
_geom_bond_atom_site_label_1
_geom_bond_atom_site_label_2
_geom_bond_distance
Co O1B 2.053(3)
Co O1A 2.056(3)
Co N2 2.131(3)
Co N1B 2.135(3)
Co N1 2.135(3)
Co N1A 2.140(3)
Cl11 C1S 1.764(5)
Cl12 C1S 1.733(5)
Cl13 C1S 1.760(5)
Cl21 C2S 1.763(5)
Cl22 C2S 1.767(5)
Cl23 C2S 1.749(4)
O1A C6A 1.270(5)
O2A C6A 1.222(5)
O1B C6B 1.271(5)
O2B C6B 1.225(4)
N1 C1 1.321(5)
N1 C12 1.361(4)
N2 C10 1.328(5)
N2 C11 1.360(5)
N1A C1A 1.327(5)
N1A C5A 1.333(5)
N1B C1B 1.332(5)
N1B C5B 1.339(5)
C1 C2 1.396(6)
C1 H1A 0.9500
C2 C3 1.354(6)
C2 H2A 0.9500
C3 C4 1.416(5)
C3 H3A 0.9500
C4 C12 1.393(5)
C4 C5 1.428(5)
C5 C6 1.349(6)
C5 H5A 0.9500
C6 C7 1.436(6)
C6 H6A 0.9500
C7 C11 1.403(5)
C7 C8 1.409(5)
C8 C9 1.357(6)
C8 H8A 0.9500
C9 C10 1.397(5)
C9 H9A 0.9500
C10 H10A 0.9500
C11 C12 1.447(5)
C1A C2A 1.379(6)
C1A H1AA 0.9500
C2A C3A 1.365(7)
C2A H2AA 0.9500
C3A C4A 1.390(7)
C3A H3AA 0.9500
C4A C5A 1.389(6)
C4A H4AA 0.9500
C5A C6A 1.525(5)
C1B C2B 1.381(6)
C1B H1BA 0.9500
C2B C3B 1.373(7)
C2B H2BA 0.9500
C3B C4B 1.373(6)
C3B H3BA 0.9500
C4B C5B 1.380(5)
C4B H4BA 0.9500
C5B C6B 1.523(5)
C2S H2SA 1.0000
C1S H1SA 1.0000

loop_
_geom_hbond_atom_site_label_D
_geom_hbond_atom_site_label_H
_geom_hbond_atom_site_label_A
_geom_hbond_distance_DH
_geom_hbond_distance_HA
_geom_hbond_distance_DA
_geom_hbond_angle_DHA
_geom_hbond_site_symmetry_A
C1S H1SA O2B 1.00 2.27 3.256(6) 168.3 .
C2S H2SA O2A 1.00 2.21 3.203(5) 171.9 .
C3 H3A O1A 0.95 2.57 3.378(5) 142.7 4_675
C8 H8A O1B 0.95 2.53 3.329(5) 141.7 4_575
C3A H3AA O2B 0.95 2.42 3.246(5) 144.8 3_666
C3B H3BA O2A 0.95 2.49 3.157(5) 127.5 3_665

loop_
_geom_torsion_atom_site_label_1
_geom_torsion_atom_site_label_2
_geom_torsion_atom_site_label_3
_geom_torsion_atom_site_label_4
_geom_torsion
O1B Co O1A C6A 48.1(6)
N2 Co O1A C6A -95.9(3)
N1B Co O1A C6A 90.3(3)
N1 Co O1A C6A -174.3(3)
N1A Co O1A C6A -2.4(3)
O1A Co O1B C6B 44.1(6)
N2 Co O1B C6B -171.2(3)
N1B Co O1B C6B 0.8(3)
N1 Co O1B C6B -92.8(3)
N1A Co O1B C6B 93.4(3)
O1B Co N1 C1 94.8(3)
O1A Co N1 C1 -76.4(3)
N2 Co N1 C1 -177.3(3)
N1B Co N1 C1 16.2(3)
N1A Co N1 C1 -111.8(5)
O1B Co N1 C12 -88.4(2)
O1A Co N1 C12 100.4(2)
N2 Co N1 C12 -0.5(2)
N1B Co N1 C12 -167.0(2)
N1A Co N1 C12 65.0(6)
O1B Co N2 C10 -78.9(3)
O1A Co N2 C10 93.6(3)
N1B Co N2 C10 -111.6(5)
N1 Co N2 C10 -178.4(3)
N1A Co N2 C10 14.1(3)
O1B Co N2 C11 99.0(2)
O1A Co N2 C11 -88.6(2)
N1B Co N2 C11 66.3(5)
N1 Co N2 C11 -0.6(2)
N1A Co N2 C11 -168.0(2)
O1B Co N1A C1A 10.2(4)
O1A Co N1A C1A -179.7(4)
N2 Co N1A C1A -79.9(4)
N1B Co N1A C1A 88.2(4)
N1 Co N1A C1A -143.5(5)
O1B Co N1A C5A -166.1(3)
O1A Co N1A C5A 4.0(2)
N2 Co N1A C5A 103.8(3)
N1B Co N1A C5A -88.0(3)
N1 Co N1A C5A 40.2(6)
O1B Co N1B C1B -179.6(4)
O1A Co N1B C1B 9.2(3)
N2 Co N1B C1B -146.0(4)
N1 Co N1B C1B -81.2(3)
N1A Co N1B C1B 88.0(3)
O1B Co N1B C5B 0.6(2)
O1A Co N1B C5B -170.6(2)
N2 Co N1B C5B 34.1(6)
N1 Co N1B C5B 99.0(3)
N1A Co N1B C5B -91.9(3)
C12 N1 C1 C2 2.7(6)
Co N1 C1 C2 179.4(3)
N1 C1 C2 C3 -2.0(6)
C1 C2 C3 C4 -0.3(6)
C2 C3 C4 C12 1.5(5)
C2 C3 C4 C5 179.4(4)
C12 C4 C5 C6 1.3(6)
C3 C4 C5 C6 -176.6(4)
C4 C5 C6 C7 -2.5(7)
C5 C6 C7 C11 1.1(6)
C5 C6 C7 C8 -177.3(4)
C11 C7 C8 C9 0.3(6)
C6 C7 C8 C9 178.8(4)
C7 C8 C9 C10 0.2(6)
C11 N2 C10 C9 0.5(6)
Co N2 C10 C9 178.2(3)
C8 C9 C10 N2 -0.6(6)
C10 N2 C11 C7 0.1(5)
Co N2 C11 C7 -178.0(3)
C10 N2 C11 C12 179.7(3)
Co N2 C11 C12 1.6(4)
C8 C7 C11 N2 -0.5(5)
C6 C7 C11 N2 -179.0(3)
C8 C7 C11 C12 179.9(3)
C6 C7 C11 C12 1.4(5)
C1 N1 C12 C4 -1.3(5)
Co N1 C12 C4 -178.5(3)
C1 N1 C12 C11 178.7(3)
Co N1 C12 C11 1.5(4)
C3 C4 C12 N1 -0.8(5)
C5 C4 C12 N1 -178.8(3)
C3 C4 C12 C11 179.3(3)
C5 C4 C12 C11 1.3(5)
N2 C11 C12 N1 -2.1(4)
C7 C11 C12 N1 177.5(3)
N2 C11 C12 C4 177.8(3)
C7 C11 C12 C4 -2.6(5)
C5A N1A C1A C2A 1.3(6)
Co N1A C1A C2A -174.7(3)
N1A C1A C2A C3A -0.2(7)
C1A C2A C3A C4A -0.4(7)
C2A C3A C4A C5A -0.1(7)
C1A N1A C5A C4A -1.8(6)
Co N1A C5A C4A 174.9(3)
C1A N1A C5A C6A 178.3(3)
Co N1A C5A C6A -5.0(4)
C3A C4A C5A N1A 1.2(6)
C3A C4A C5A C6A -178.9(4)
Co O1A C6A O2A -179.4(3)
Co O1A C6A C5A 0.5(4)
N1A C5A C6A O2A -176.9(3)
C4A C5A C6A O2A 3.3(5)
N1A C5A C6A O1A 3.2(5)
C4A C5A C6A O1A -176.6(4)
C5B N1B C1B C2B 0.5(6)
Co N1B C1B C2B -179.3(3)
N1B C1B C2B C3B 1.0(7)
C1B C2B C3B C4B -1.7(7)
C2B C3B C4B C5B 1.0(7)
C1B N1B C5B C4B -1.3(5)
Co N1B C5B C4B 178.5(3)
C1B N1B C5B C6B 178.5(3)
Co N1B C5B C6B -1.6(4)
C3B C4B C5B N1B 0.6(6)
C3B C4B C5B C6B -179.3(4)
Co O1B C6B O2B 177.8(3)
Co O1B C6B C5B -1.8(4)
N1B C5B C6B O2B -177.4(3)
C4B C5B C6B O2B 2.5(5)
N1B C5B C6B O1B 2.3(5)
C4B C5B C6B O1B -177.8(3)
